data_9000808
loop_
_publ_author_name
'Levien, L.'
'Prewitt, C. T.'

_publ_section_title
;
 High-pressure crystal structure and compressibility of coesite
 P = 51.9 kbar
;
_journal_name_full 'American Mineralogist'
_journal_page_first 324
_journal_page_last 333
_journal_volume 66
_journal_year 1981
_chemical_formula_sum 'O2 Si'
_chemical_name_mineral Coesite
_space_group_IT_number 15
_symmetry_space_group_name_Hall '-C 2yc'
_symmetry_space_group_name_H-M 'C 1 2/c 1'
_cell_angle_alpha 90
_cell_angle_beta 120.74
_cell_angle_gamma 90
_cell_length_a 6.9897
_cell_length_b 12.233
_cell_length_c 7.1112
_cell_formula_units_Z 16
_cell_volume 522.610
_database_code_amcsd 0000822
_diffrn_ambient_pressure 5.19e+06
_exptl_crystal_density_diffrn 3.055
_cod_original_formula_sum 'Si O2'
_cod_database_code 9000808

loop_
_space_group_symop_operation_xyz
x,y,z
1/2+x,1/2+y,z
x,-y,1/2+z
1/2+x,1/2-y,1/2+z
-x,y,1/2-z
1/2-x,1/2+y,1/2-z
-x,-y,-z
1/2-x,1/2-y,-z

loop_
_atom_site_label
_atom_site_fract_x
_atom_site_fract_y
_atom_site_fract_z
_atom_site_U_iso_or_equiv
Si1 0.13690 0.11010 0.07040 0.00519
Si2 0.50870 0.15740 0.54460 0.00481
O1 0.00000 0.00000 0.00000 0.01191
O2 0.50000 0.10850 0.75000 0.00697
O3 0.25400 0.12980 0.92820 0.00785
O4 0.31870 0.10050 0.32510 0.00937
O5 0.02750 0.21260 0.47140 0.01013

loop_
_cod_related_entry_id
_cod_related_entry_database
_cod_related_entry_code
1 AMCSD 0000822
